data_7244187
loop_
_publ_author_name
'Chen, Chong-An'
'Yang, Guo-Yu'

_publ_section_title
;
 Syntheses, Structures and Optical Properties of Two B3O7 Cluster-based
 Borates
;
_journal_name_full CrystEngComm
_journal_paper_doi 10.1039/D1CE01579F
_journal_year 2022
_chemical_formula_sum 'C3 H14 B6 N2 O11'
_chemical_formula_weight 319.02
_space_group_crystal_system monoclinic
_space_group_IT_number 14
_space_group_name_Hall '-P 2ybc'
_space_group_name_H-M_alt 'P 1 21/c 1'
_atom_sites_solution_hydrogens geom
_audit_creation_method SHELXL-2018/3
_audit_update_record
;
2021-10-14 deposited with the CCDC.	2022-01-07 downloaded from the CCDC.
;
_cell_angle_alpha 90
_cell_angle_beta 94.159(7)
_cell_angle_gamma 90
_cell_formula_units_Z 4
_cell_length_a 8.5687(6)
_cell_length_b 15.4864(11)
_cell_length_c 9.0230(8)
_cell_measurement_reflns_used 2683
_cell_measurement_temperature 293(2)
_cell_measurement_theta_max 29.3060
_cell_measurement_theta_min 4.5400
_cell_volume 1194.18(16)
_computing_structure_refinement 'SHELXL-2018/3 (Sheldrick, 2018)'
_diffrn_ambient_temperature 293(2)
_diffrn_measured_fraction_theta_full 0.998
_diffrn_measured_fraction_theta_max 0.998
_diffrn_measurement_device_type 'Xcalibur, Atlas, Gemini ultra'
_diffrn_radiation_type MoK\a
_diffrn_radiation_wavelength 0.71073
_diffrn_reflns_av_R_equivalents 0.0390
_diffrn_reflns_av_unetI/netI 0.0302
_diffrn_reflns_Laue_measured_fraction_full 0.998
_diffrn_reflns_Laue_measured_fraction_max 0.998
_diffrn_reflns_limit_h_max 9
_diffrn_reflns_limit_h_min -10
_diffrn_reflns_limit_k_max 18
_diffrn_reflns_limit_k_min -18
_diffrn_reflns_limit_l_max 8
_diffrn_reflns_limit_l_min -10
_diffrn_reflns_number 8014
_diffrn_reflns_point_group_measured_fraction_full 0.998
_diffrn_reflns_point_group_measured_fraction_max 0.998
_diffrn_reflns_theta_full 25.000
_diffrn_reflns_theta_max 25.000
_diffrn_reflns_theta_min 3.429
_exptl_absorpt_coefficient_mu 0.161
_exptl_crystal_colour colorless
_exptl_crystal_density_diffrn 1.774
_exptl_crystal_description block
_exptl_crystal_F_000 656
_refine_diff_density_max 0.343
_refine_diff_density_min -0.238
_refine_diff_density_rms 0.053
_refine_ls_extinction_method none
_refine_ls_goodness_of_fit_ref 1.043
_refine_ls_hydrogen_treatment constr
_refine_ls_matrix_type full
_refine_ls_number_parameters 204
_refine_ls_number_reflns 2101
_refine_ls_number_restraints 0
_refine_ls_restrained_S_all 1.043
_refine_ls_R_factor_all 0.0470
_refine_ls_R_factor_gt 0.0362
_refine_ls_shift/su_max 0.043
_refine_ls_shift/su_mean 0.002
_refine_ls_structure_factor_coef Fsqd
_refine_ls_weighting_details 'w=1/[\s^2^(Fo^2^)+(0.0602P)^2^+0.2661P] where P=(Fo^2^+2Fc^2^)/3'
_refine_ls_weighting_scheme calc
_refine_ls_wR_factor_gt 0.0957
_refine_ls_wR_factor_ref 0.1018
_reflns_Friedel_coverage 0.000
_reflns_number_gt 1741
_reflns_number_total 2101
_reflns_threshold_expression 'I > 2\s(I)'
_cod_data_source_file d1ce01579f2.cif
_cod_data_source_block A1
_cod_original_sg_symbol_H-M 'P 21/c'
_cod_database_code 7244187
_shelx_shelxl_version_number 2018/3
_shelx_space_group_comment
;
The symmetry employed for this shelxl refinement is uniquely defined
by the following loop, which should always be used as a source of
symmetry information in preference to the above space-group names.
They are only intended as comments.
;

loop_
_space_group_symop_operation_xyz
'x, y, z'
'-x, y+1/2, -z+1/2'
'-x, -y, -z'
'x, -y-1/2, z-1/2'

loop_
_atom_site_label
_atom_site_type_symbol
_atom_site_fract_x
_atom_site_fract_y
_atom_site_fract_z
_atom_site_U_iso_or_equiv
_atom_site_adp_type
_atom_site_occupancy
_atom_site_site_symmetry_order
_atom_site_calc_flag
_atom_site_refinement_flags_posn
_atom_site_refinement_flags_adp
_atom_site_refinement_flags_occupancy
_atom_site_disorder_assembly
_atom_site_disorder_group
B6 B 0.4652(2) 0.07759(13) 0.8213(2) 0.0155(4) Uani 1 1 d . . . . .
O8 O 0.35462(14) 0.13994(8) 0.81647(15) 0.0206(3) Uani 1 1 d . . . . .
O1 O -0.38052(13) 0.09405(8) 0.81992(14) 0.0179(3) Uani 1 1 d . . . . .
O4 O -0.13906(13) 0.16197(8) 0.79622(13) 0.0162(3) Uani 1 1 d . . . . .
O6 O 0.10649(13) 0.16564(8) 0.69587(14) 0.0193(3) Uani 1 1 d . . . . .
O7 O 0.14417(14) 0.16449(8) 0.96559(15) 0.0206(3) Uani 1 1 d . . . . .
H1 H 0.051647 0.178480 0.957428 0.031 Uiso 1 1 calc R U . . .
O5 O -0.11322(13) 0.21715(9) 0.55169(14) 0.0198(3) Uani 1 1 d . . . . .
O3 O -0.36582(13) 0.21172(9) 0.64630(14) 0.0183(3) Uani 1 1 d . . . . .
O2 O -0.34606(14) 0.24124(8) 0.90471(14) 0.0193(3) Uani 1 1 d . . . . .
O10 O 0.15215(14) 0.03144(8) 0.82858(15) 0.0199(3) Uani 1 1 d . . . . .
O9 O 0.41989(14) -0.00893(8) 0.81936(16) 0.0235(3) Uani 1 1 d . . . . .
O11 O 0.21311(16) -0.11164(9) 0.78796(18) 0.0312(4) Uani 1 1 d . . . . .
H2 H 0.287840 -0.142095 0.770368 0.047 Uiso 1 1 calc R U . . .
B3 B -0.0494(2) 0.18179(13) 0.6832(2) 0.0143(4) Uani 1 1 d . . . . .
B2 B -0.2736(2) 0.23080(13) 0.5340(2) 0.0148(4) Uani 1 1 d . . . . .
B1 B -0.3069(2) 0.17867(13) 0.7922(2) 0.0135(4) Uani 1 1 d . . . . .
B4 B 0.1870(2) 0.12534(13) 0.8266(2) 0.0168(5) Uani 1 1 d . . . . .
B5 B 0.2627(2) -0.02945(14) 0.8138(2) 0.0185(5) Uani 1 1 d . . . . .
N1 N 0.15650(18) 0.04035(10) 0.18881(17) 0.0208(4) Uani 1 1 d . . . . .
H1A H 0.157768 0.079815 0.117204 0.031 Uiso 1 1 calc R U . . .
H1B H 0.064302 0.013628 0.182899 0.031 Uiso 1 1 calc R U . . .
H1C H 0.232166 0.001956 0.178199 0.031 Uiso 1 1 calc R U . . .
N2 N 0.34316(19) 0.19639(11) 0.46798(19) 0.0253(4) Uani 1 1 d . . . . .
H2A H 0.262584 0.232193 0.473795 0.038 Uiso 1 1 calc R U . . .
H2B H 0.430973 0.226815 0.464839 0.038 Uiso 1 1 calc R U . . .
H2C H 0.350273 0.162032 0.547255 0.038 Uiso 1 1 calc R U . . .
C1 C 0.3192(3) 0.14320(15) 0.3312(3) 0.0337(5) Uani 1 1 d . . . . .
H1D H 0.412874 0.109590 0.318820 0.040 Uiso 1 1 calc R U . . .
H1E H 0.302673 0.181048 0.245888 0.040 Uiso 1 1 calc R U . . .
C2 C 0.1820(2) 0.08327(13) 0.3362(2) 0.0264(5) Uani 1 1 d . . . . .
H3 H 0.088641 0.116529 0.356527 0.032 Uiso 1 1 calc R U . . .
C3 C 0.2106(4) 0.01417(16) 0.4541(3) 0.0501(7) Uani 1 1 d . . . . .
H3A H 0.127913 -0.027742 0.444482 0.075 Uiso 1 1 calc R U . . .
H3B H 0.213017 0.040183 0.550830 0.075 Uiso 1 1 calc R U . . .
H3C H 0.308854 -0.013679 0.441671 0.075 Uiso 1 1 calc R U . . .

loop_
_atom_site_aniso_label
_atom_site_aniso_U_11
_atom_site_aniso_U_22
_atom_site_aniso_U_33
_atom_site_aniso_U_23
_atom_site_aniso_U_13
_atom_site_aniso_U_12
B6 0.0155(10) 0.0178(10) 0.0132(11) 0.0011(8) 0.0011(8) 0.0016(8)
O8 0.0109(6) 0.0157(7) 0.0350(9) 0.0010(6) 0.0006(5) 0.0006(5)
O1 0.0109(6) 0.0170(7) 0.0260(8) 0.0026(6) 0.0018(5) 0.0016(5)
O4 0.0109(6) 0.0224(7) 0.0154(7) 0.0022(5) 0.0003(5) 0.0007(5)
O6 0.0111(6) 0.0260(7) 0.0211(7) 0.0040(6) 0.0031(5) 0.0028(5)
O7 0.0145(6) 0.0245(7) 0.0225(7) -0.0017(6) -0.0008(5) 0.0044(6)
O5 0.0125(6) 0.0296(8) 0.0176(7) 0.0062(6) 0.0024(5) 0.0016(5)
O3 0.0110(6) 0.0292(7) 0.0147(7) 0.0035(5) 0.0002(5) 0.0012(5)
O2 0.0131(6) 0.0252(7) 0.0193(7) -0.0073(6) -0.0015(5) 0.0017(5)
O10 0.0129(6) 0.0174(7) 0.0296(8) 0.0006(6) 0.0030(5) -0.0007(5)
O9 0.0146(7) 0.0166(7) 0.0399(9) 0.0007(6) 0.0059(6) 0.0011(5)
O11 0.0241(7) 0.0178(7) 0.0522(10) -0.0028(7) 0.0068(7) -0.0033(6)
B3 0.0129(9) 0.0147(10) 0.0153(11) 0.0002(8) 0.0011(8) -0.0008(8)
B2 0.0138(10) 0.0150(10) 0.0157(11) -0.0016(8) 0.0010(8) -0.0014(8)
B1 0.0120(9) 0.0165(10) 0.0120(10) -0.0006(8) 0.0002(7) -0.0007(8)
B4 0.0114(9) 0.0179(10) 0.0209(12) 0.0014(9) 0.0002(8) 0.0003(8)
B5 0.0182(10) 0.0178(10) 0.0195(11) 0.0005(9) 0.0013(8) -0.0014(8)
N1 0.0193(8) 0.0213(8) 0.0217(9) -0.0003(7) 0.0014(6) -0.0010(7)
N2 0.0213(8) 0.0207(8) 0.0325(10) -0.0015(7) -0.0063(7) -0.0020(7)
C1 0.0318(12) 0.0327(12) 0.0371(14) -0.0083(10) 0.0066(10) -0.0056(9)
C2 0.0268(11) 0.0266(11) 0.0262(12) -0.0059(9) 0.0044(9) -0.0032(9)
C3 0.099(2) 0.0294(13) 0.0231(13) -0.0032(10) 0.0095(13) -0.0103(13)

loop_
_atom_type_symbol
_atom_type_description
_atom_type_scat_dispersion_real
_atom_type_scat_dispersion_imag
_atom_type_scat_source
C C 0.0033 0.0016 'International Tables Vol C Tables 4.2.6.8 and 6.1.1.4'
H H 0.0000 0.0000 'International Tables Vol C Tables 4.2.6.8 and 6.1.1.4'
B B 0.0013 0.0007 'International Tables Vol C Tables 4.2.6.8 and 6.1.1.4'
N N 0.0061 0.0033 'International Tables Vol C Tables 4.2.6.8 and 6.1.1.4'
O O 0.0106 0.0060 'International Tables Vol C Tables 4.2.6.8 and 6.1.1.4'

loop_
_geom_angle_atom_site_label_1
_geom_angle_atom_site_label_2
_geom_angle_atom_site_label_3
_geom_angle
_geom_angle_site_symmetry_1
_geom_angle_site_symmetry_3
_geom_angle_publ_flag
O1 B6 O8 123.42(17) 1_655 . ?
O1 B6 O9 117.00(16) 1_655 . ?
O8 B6 O9 119.49(16) . . ?
B6 O8 B4 125.22(15) . . ?
B6 O1 B1 126.74(14) 1_455 . ?
B3 O4 B1 123.55(14) . . ?
B3 O6 B4 123.42(14) . . ?
B3 O5 B2 119.04(14) . . ?
B2 O3 B1 124.25(14) . . ?
B2 O2 B1 134.27(14) 4_566 . ?
B5 O10 B4 122.66(14) . . ?
B5 O9 B6 119.42(15) . . ?
O4 B3 O6 120.24(17) . . ?
O4 B3 O5 121.64(16) . . ?
O6 B3 O5 118.11(16) . . ?
O2 B2 O3 117.17(16) 4_565 . ?
O2 B2 O5 122.45(16) 4_565 . ?
O3 B2 O5 120.29(17) . . ?
O4 B1 O2 112.11(15) . . ?
O4 B1 O3 110.99(14) . . ?
O2 B1 O3 108.10(14) . . ?
O4 B1 O1 105.65(14) . . ?
O2 B1 O1 110.33(14) . . ?
O3 B1 O1 109.66(14) . . ?
O8 B4 O6 106.93(15) . . ?
O8 B4 O7 107.33(15) . . ?
O6 B4 O7 112.43(15) . . ?
O8 B4 O10 110.55(14) . . ?
O6 B4 O10 110.12(15) . . ?
O7 B4 O10 109.42(15) . . ?
O10 B5 O11 117.29(17) . . ?
O10 B5 O9 121.69(17) . . ?
O11 B5 O9 120.98(17) . . ?
N2 C1 C2 112.29(17) . . ?
N1 C2 C1 108.29(16) . . ?
N1 C2 C3 108.51(17) . . ?
C1 C2 C3 111.8(2) . . ?

loop_
_geom_bond_atom_site_label_1
_geom_bond_atom_site_label_2
_geom_bond_distance
_geom_bond_site_symmetry_2
_geom_bond_publ_flag
B6 O1 1.347(2) 1_655 ?
B6 O8 1.351(2) . ?
B6 O9 1.395(2) . ?
O8 B4 1.464(2) . ?
O1 B1 1.483(2) . ?
O4 B3 1.356(2) . ?
O4 B1 1.459(2) . ?
O6 B3 1.356(2) . ?
O6 B4 1.463(3) . ?
O7 B4 1.463(2) . ?
O5 B3 1.383(2) . ?
O5 B2 1.388(2) . ?
O3 B2 1.362(2) . ?
O3 B1 1.468(2) . ?
O2 B2 1.352(2) 4_566 ?
O2 B1 1.460(2) . ?
O10 B5 1.350(2) . ?
O10 B4 1.485(2) . ?
O9 B5 1.381(2) . ?
O11 B5 1.357(3) . ?
N1 C2 1.489(2) . ?
N2 C1 1.485(3) . ?
C1 C2 1.501(3) . ?
C2 C3 1.516(3) . ?
